data_4109798
loop_
_publ_author_name
'Edwin Otten'
'Auke Meetsma'
'Bart Hessen'

_publ_contact_author_address
;
    
     Zernike Institute for Advanced Materials,
     University of Groningen,
     Nijenborgh 4,
     NL-9747 AG Groningen, The Netherlands.
;
_publ_contact_author_email A.Meetsma@rug.nl
_publ_contact_author_fax '+31 50 3634441'
_publ_contact_author_name
;
   Drs. A. Meetsma
;
_publ_contact_author_phone '+31 50 3634368'
_publ_section_title
;
 Structure and Reactivity of the \b-Agostic [ansa-Cp-arene]Ta(nPr) Cation:
 Ambivalent Behavior Induced by Intramolecular Arene Coordination
;
_journal_name_full 'Journal of the American Chemical Society'
_journal_page_first 10100
_journal_page_last 10101
_journal_paper_doi 10.1021/ja073956j
_journal_volume 129
_journal_year 2007
_chemical_compound_source 'see text'
_chemical_formula_moiety 'C19 H26 Ta, C24 B F20, C6 H5 Br'
_chemical_formula_sum 'C49 H31 B Br F20 Ta'
_chemical_formula_weight 1271.42
_chemical_name_systematic ?
_space_group_IT_number 14
_symmetry_cell_setting monoclinic
_symmetry_Int_Tables_number 14
_symmetry_space_group_name_Hall '-P 2ybc'
_symmetry_space_group_name_H-M 'P 1 21/c 1'
_atom_sites_solution_hydrogens difmap
_atom_sites_solution_primary heavy
_atom_sites_solution_secondary direct
_audit_creation_date '2006-06-21  09:11:54'
_audit_creation_method
;
 PLATON <TABLE ACC> option    (version ::  40506)
 SHELXL97-2 & Manual Editing 
;
_audit_update_record
;
 ?
;
_cell_angle_alpha 90
_cell_angle_beta 117.258(5)
_cell_angle_gamma 90
_cell_formula_units_Z 4
_cell_length_a 16.061(5)
_cell_length_b 18.029(5)
_cell_length_c 17.237(5)
_cell_measurement_reflns_used 5268
_cell_measurement_temperature 100(1)
_cell_measurement_theta_max 28.23
_cell_measurement_theta_min 2.26
_cell_volume 4437(2)
_computing_cell_refinement 'SAINTPLUS, Version 6.02A, (Bruker, 2000)'
_computing_data_collection 'SMART, Version 5.624, (Bruker, 2001)'
_computing_data_reduction 'XPREP, Version 5.1/NT, (Bruker, 2000)'
_computing_molecular_graphics
;
 PLUTO (Meetsma, 2006) 
 PLATON (Spek, 2003)
;
_computing_publication_material 'PLATON (Spek, 2003)'
_computing_structure_refinement 'SHELXL-97 (Sheldrick, 1997)'
_computing_structure_solution
;
 DIRDIF-99 (Beurskens et al., 1999)
;
_diffrn_ambient_temperature 100(1)
_diffrn_detector_area_resol_mean 66.06
_diffrn_measured_fraction_theta_full 0.998
_diffrn_measured_fraction_theta_max 0.997
_diffrn_measurement_device_type
;
  Bruker Smart Apex; CCD area detector 
;
_diffrn_measurement_method '\f and \w scans'
_diffrn_radiation_detector
;
  CCD area-detector
;
_diffrn_radiation_monochromator 'parallel mounted graphite'
_diffrn_radiation_source 'fine focus sealed Siemens Mo tube '
_diffrn_radiation_type MoK\a
_diffrn_radiation_wavelength 0.71073
_diffrn_reflns_av_R_equivalents 0.0782
_diffrn_reflns_av_sigmaI/netI 0.1069
_diffrn_reflns_limit_h_max 20
_diffrn_reflns_limit_h_min -16
_diffrn_reflns_limit_k_max 17
_diffrn_reflns_limit_k_min -22
_diffrn_reflns_limit_l_max 20
_diffrn_reflns_limit_l_min -21
_diffrn_reflns_number 24083
_diffrn_reflns_reduction_process
;
 Intensity data were corrected for Lorentz and polarization
  effects, decay and absorption and reduced to F~o~^2^
  using SAINT (Bruker, 2000) and SADABS (Sheldrick, 2001)
;
_diffrn_reflns_theta_full 25.00
_diffrn_reflns_theta_max 26.37
_diffrn_reflns_theta_min 2.61
_diffrn_standards_decay_% 0
_diffrn_standards_number 0
_exptl_absorpt_coefficient_mu 3.500
_exptl_absorpt_correction_T_max 0.7671
_exptl_absorpt_correction_T_min 0.4544
_exptl_absorpt_correction_type multi-scan
_exptl_absorpt_process_details '(SADABS, Sheldrick, Bruker, 2001))'
_exptl_crystal_colour brown
_exptl_crystal_density_diffrn 1.903
_exptl_crystal_description needle
_exptl_crystal_F_000 2472
_exptl_crystal_size_max 0.49
_exptl_crystal_size_mid 0.12
_exptl_crystal_size_min 0.08
_refine_diff_density_max 1.750
_refine_diff_density_min -1.694
_refine_diff_density_rms 0.159
_refine_ls_extinction_method none
_refine_ls_goodness_of_fit_ref 0.996
_refine_ls_hydrogen_treatment mixed
_refine_ls_matrix_type full
_refine_ls_number_parameters 670
_refine_ls_number_reflns 9040
_refine_ls_number_restraints 0
_refine_ls_restrained_S_all 0.996
_refine_ls_R_factor_all 0.0899
_refine_ls_R_factor_gt 0.0489
_refine_ls_shift/su_max 0.000
_refine_ls_shift/su_mean 0.000
_refine_ls_structure_factor_coef Fsqd
_refine_ls_weighting_details 'calc w=1/[\s^2^(Fo^2^)+(0.0402P)^2^+0.0P] where P=(Fo^2^+2Fc^2^)/3'
_refine_ls_weighting_scheme calc
_refine_ls_wR_factor_gt 0.0997
_refine_ls_wR_factor_ref 0.1139
_reflns_number_gt 6168
_reflns_number_total 9040
_reflns_threshold_expression I>2\s(I)
_cod_data_source_file ja073956jsi20070717_081814.cif
_cod_data_source_block DATNAM
_cod_original_sg_symbol_H-M 'P 21/c'
_cod_database_code 4109798
_vrn_publ_code_frame_time_sec 20.0
_vrn_publ_code_meas_time_hour 16.1

loop_
_symmetry_equiv_pos_site_id
_symmetry_equiv_pos_as_xyz
1 x,y,z
2 -x,1/2+y,1/2-z
3 -x,-y,-z
4 x,1/2-y,1/2+z

loop_
_atom_site_aniso_label
_atom_site_aniso_U_11
_atom_site_aniso_U_22
_atom_site_aniso_U_33
_atom_site_aniso_U_23
_atom_site_aniso_U_13
_atom_site_aniso_U_12
Ta1 0.0178(1) 0.0177(2) 0.0226(1) 0.0033(1) 0.0050(1) 0.0026(1)
C11 0.012(3) 0.026(4) 0.022(3) -0.004(3) 0.004(3) -0.004(3)
C12 0.023(4) 0.016(4) 0.039(4) -0.005(3) 0.005(3) -0.005(3)
C13 0.029(4) 0.015(4) 0.041(4) -0.002(3) 0.016(3) 0.007(3)
C14 0.012(3) 0.026(4) 0.035(4) -0.003(3) 0.005(3) 0.005(3)
C15 0.008(3) 0.024(4) 0.025(3) -0.003(3) 0.004(2) 0.000(3)
C16 0.020(3) 0.026(4) 0.029(3) 0.001(3) 0.012(3) 0.000(3)
C17 0.025(4) 0.022(4) 0.031(3) 0.005(3) 0.017(3) 0.004(3)
C18 0.021(4) 0.027(4) 0.039(4) 0.002(3) 0.010(3) 0.003(3)
C19 0.015(3) 0.013(3) 0.028(3) 0.000(3) 0.007(3) -0.003(3)
C110 0.021(3) 0.013(3) 0.021(3) -0.003(2) 0.010(3) -0.007(3)
C111 0.021(3) 0.011(3) 0.025(3) -0.002(3) 0.009(3) -0.001(3)
C112 0.029(4) 0.036(4) 0.018(3) 0.003(3) 0.008(3) 0.006(3)
C113 0.022(4) 0.024(4) 0.025(3) 0.003(3) 0.004(3) 0.008(3)
C114 0.020(3) 0.017(4) 0.025(3) -0.001(3) 0.006(3) 0.004(3)
C115 0.021(3) 0.025(4) 0.029(3) 0.004(3) 0.013(3) 0.006(3)
C116 0.039(4) 0.060(6) 0.021(3) -0.001(3) 0.005(3) 0.007(4)
C117 0.044(5) 0.037(5) 0.035(4) 0.017(4) 0.017(4) 0.004(4)
C118 0.044(5) 0.023(4) 0.048(5) 0.004(4) 0.025(4) -0.001(4)
C119 0.053(6) 0.048(6) 0.068(6) 0.014(4) 0.034(5) 0.002(4)
F22 0.024(2) 0.020(2) 0.0244(17) -0.0036(15) 0.0097(16) -0.0067(16)
F23 0.049(3) 0.020(2) 0.036(2) -0.0120(17) 0.0179(19) -0.0039(19)
F24 0.051(3) 0.032(3) 0.040(2) 0.0041(18) 0.030(2) 0.022(2)
F25 0.025(2) 0.040(3) 0.039(2) 0.0086(18) 0.0220(18) 0.0132(18)
F26 0.0170(18) 0.024(2) 0.0213(16) -0.0001(15) 0.0084(14) -0.0040(15)
F28 0.0226(19) 0.020(2) 0.0167(15) -0.0015(15) 0.0053(14) -0.0062(16)
F29 0.033(2) 0.033(2) 0.0144(16) 0.0067(15) 0.0038(15) -0.0009(18)
F210 0.039(2) 0.023(2) 0.0294(18) 0.0136(17) 0.0169(17) 0.0024(18)
F211 0.029(2) 0.019(2) 0.0352(19) 0.0029(16) 0.0135(17) -0.0101(17)
F212 0.0208(19) 0.0170(19) 0.0226(16) 0.0006(14) 0.0043(15) -0.0072(15)
F214 0.029(2) 0.015(2) 0.0173(16) 0.0011(14) 0.0086(15) 0.0075(16)
F215 0.033(2) 0.041(3) 0.0174(17) 0.0055(16) 0.0043(16) 0.0053(19)
F216 0.039(2) 0.049(3) 0.0124(16) -0.0104(17) 0.0064(16) -0.007(2)
F217 0.038(2) 0.031(2) 0.0266(18) -0.0129(17) 0.0158(18) -0.0007(19)
F218 0.0219(19) 0.020(2) 0.0231(16) -0.0025(15) 0.0071(15) 0.0031(15)
F220 0.031(2) 0.018(2) 0.0224(17) 0.0071(15) 0.0134(16) -0.0027(16)
F221 0.042(2) 0.043(3) 0.0249(18) -0.0011(18) 0.0176(18) -0.023(2)
F222 0.022(2) 0.075(3) 0.036(2) -0.007(2) 0.0195(18) -0.019(2)
F223 0.016(2) 0.043(3) 0.044(2) -0.0130(19) 0.0119(18) 0.0043(18)
F224 0.0163(18) 0.016(2) 0.0291(18) -0.0022(15) 0.0044(15) 0.0023(15)
C21 0.016(3) 0.009(3) 0.012(2) 0.008(2) 0.009(2) 0.006(2)
C22 0.022(3) 0.012(3) 0.016(3) 0.002(2) 0.008(3) 0.001(3)
C23 0.030(4) 0.017(4) 0.015(3) 0.003(2) 0.010(3) 0.003(3)
C24 0.039(4) 0.014(4) 0.021(3) 0.004(3) 0.017(3) 0.015(3)
C25 0.020(3) 0.027(4) 0.019(3) 0.012(3) 0.012(3) 0.010(3)
C26 0.022(3) 0.015(3) 0.017(3) 0.007(2) 0.009(3) 0.004(3)
C27 0.012(3) 0.014(3) 0.020(3) -0.002(2) 0.008(2) 0.004(2)
C28 0.015(3) 0.017(3) 0.022(3) -0.004(3) 0.007(3) 0.002(3)
C29 0.020(3) 0.023(4) 0.022(3) 0.003(3) 0.010(3) 0.007(3)
C210 0.023(3) 0.015(4) 0.027(3) 0.005(3) 0.013(3) 0.002(3)
C211 0.019(3) 0.017(4) 0.028(3) 0.003(3) 0.014(3) 0.002(3)
C212 0.006(3) 0.022(4) 0.016(3) 0.000(2) 0.003(2) 0.001(2)
C213 0.007(3) 0.019(4) 0.014(3) -0.003(2) 0.005(2) -0.006(2)
C214 0.017(3) 0.017(3) 0.018(3) -0.002(2) 0.008(3) -0.004(3)
C215 0.019(3) 0.028(4) 0.016(3) 0.005(3) 0.003(2) -0.006(3)
C216 0.023(3) 0.031(4) 0.014(3) -0.005(3) 0.007(3) -0.012(3)
C217 0.020(3) 0.016(4) 0.027(3) -0.010(3) 0.015(3) -0.007(3)
C218 0.013(3) 0.020(4) 0.020(3) 0.001(3) 0.009(2) -0.001(3)
C219 0.016(3) 0.017(3) 0.014(3) -0.002(2) 0.007(2) -0.001(2)
C220 0.022(3) 0.019(4) 0.017(3) -0.002(3) 0.009(3) 0.000(3)
C221 0.028(4) 0.027(4) 0.013(3) -0.003(3) 0.009(3) -0.013(3)
C222 0.022(4) 0.044(5) 0.016(3) -0.013(3) 0.014(3) -0.009(3)
C223 0.024(4) 0.020(4) 0.030(3) -0.012(3) 0.010(3) -0.001(3)
C224 0.014(3) 0.014(3) 0.022(3) -0.008(2) 0.008(2) -0.005(3)
B2 0.015(3) 0.020(4) 0.013(3) 0.000(3) 0.006(3) -0.004(3)
Br3 0.0358(4) 0.0373(5) 0.0610(5) 0.0062(4) 0.0082(4) 0.0007(4)
C31 0.030(4) 0.033(5) 0.039(4) -0.006(3) 0.020(3) 0.000(3)
C32 0.056(5) 0.023(4) 0.054(5) 0.012(4) 0.030(4) -0.002(4)
C33 0.056(5) 0.035(5) 0.042(4) -0.012(4) 0.024(4) -0.027(4)
C34 0.039(5) 0.049(6) 0.044(4) -0.008(4) 0.020(4) -0.010(4)
C35 0.053(5) 0.046(6) 0.043(4) -0.002(4) 0.016(4) 0.008(4)
C36 0.046(5) 0.023(4) 0.043(4) -0.006(3) 0.015(4) -0.002(4)

loop_
_atom_site_label
_atom_site_type_symbol
_atom_site_thermal_displace_type
_atom_site_fract_x
_atom_site_fract_y
_atom_site_fract_z
_atom_site_occupancy
_atom_site_U_iso_or_equiv
Ta1 Ta Uani 0.17716(2) 0.19310(1) 0.20845(2) 1.000 0.0210(1)
C11 C Uani 0.1736(4) 0.2258(4) 0.3369(4) 1.000 0.0215(19)
C12 C Uani 0.1647(4) 0.2943(4) 0.2938(4) 1.000 0.030(2)
C13 C Uani 0.0821(5) 0.2938(4) 0.2154(4) 1.000 0.028(2)
C14 C Uani 0.0373(4) 0.2259(4) 0.2068(4) 1.000 0.027(2)
C15 C Uani 0.0919(4) 0.1825(3) 0.2845(4) 1.000 0.0204(19)
C16 C Uani 0.0851(4) 0.0996(4) 0.2940(4) 1.000 0.0247(19)
C17 C Uani 0.1382(4) 0.0756(4) 0.3905(4) 1.000 0.024(2)
C18 C Uani -0.0146(4) 0.0707(4) 0.2543(4) 1.000 0.030(2)
C19 C Uani 0.1364(4) 0.0790(3) 0.2402(4) 1.000 0.0198(17)
C110 C Uani 0.2379(4) 0.0795(3) 0.2804(4) 1.000 0.0182(17)
C111 C Uani 0.2854(4) 0.0884(3) 0.2309(4) 1.000 0.0196(17)
C112 C Uani 0.2313(5) 0.1057(4) 0.1407(4) 1.000 0.029(2)
C113 C Uani 0.1304(4) 0.0984(4) 0.0964(4) 1.000 0.026(2)
C114 C Uani 0.0864(4) 0.0838(3) 0.1471(4) 1.000 0.0223(19)
C115 C Uani 0.3896(4) 0.0837(4) 0.2686(4) 1.000 0.0244(19)
C116 C Uani 0.0780(5) 0.1021(5) -0.0021(4) 1.000 0.043(3)
C117 C Uani 0.1906(6) 0.2688(5) 0.1122(5) 1.000 0.039(3)
C118 C Uani 0.2832(6) 0.2813(5) 0.1879(5) 1.000 0.037(3)
C119 C Uani 0.3702(6) 0.2721(5) 0.1760(6) 1.000 0.054(3)
F22 F Uani 0.6184(2) 0.05264(19) 0.3894(2) 1.000 0.0233(11)
F23 F Uani 0.6938(3) -0.0467(2) 0.3293(2) 1.000 0.0356(14)
F24 F Uani 0.8757(3) -0.0361(2) 0.3624(2) 1.000 0.0375(16)
F25 F Uani 0.9821(3) 0.0786(2) 0.4623(2) 1.000 0.0318(14)
F26 F Uani 0.9081(2) 0.18039(19) 0.52367(19) 1.000 0.0209(10)
F28 F Uani 0.5976(2) 0.19644(19) 0.31259(19) 1.000 0.0212(10)
F29 F Uani 0.5923(3) 0.2952(2) 0.1958(2) 1.000 0.0295(11)
F210 F Uani 0.7098(3) 0.4147(2) 0.2477(2) 1.000 0.0300(11)
F211 F Uani 0.8343(3) 0.43066(19) 0.4197(2) 1.000 0.0282(11)
F212 F Uani 0.8415(2) 0.33327(19) 0.5373(2) 1.000 0.0223(10)
F214 F Uani 0.8767(2) 0.10219(18) 0.64528(19) 1.000 0.0212(11)
F215 F Uani 0.9573(3) 0.1376(2) 0.8111(2) 1.000 0.0333(13)
F216 F Uani 0.9108(3) 0.2647(2) 0.8689(2) 1.000 0.0355(13)
F217 F Uani 0.7741(3) 0.3541(2) 0.7511(2) 1.000 0.0315(11)
F218 F Uani 0.6904(2) 0.31953(18) 0.5821(2) 1.000 0.0229(11)
F220 F Uani 0.6744(2) 0.06320(19) 0.5699(2) 1.000 0.0234(11)
F221 F Uani 0.5176(3) 0.0349(2) 0.5811(2) 1.000 0.0358(13)
F222 F Uani 0.3687(3) 0.1300(3) 0.5083(2) 1.000 0.0419(14)
F223 F Uani 0.3839(2) 0.2552(2) 0.4266(2) 1.000 0.0350(14)
F224 F Uani 0.5378(2) 0.28508(19) 0.4154(2) 1.000 0.0228(11)
C21 C Uani 0.7605(4) 0.1219(3) 0.4632(3) 1.000 0.0113(16)
C22 C Uani 0.7095(4) 0.0622(3) 0.4123(3) 1.000 0.0169(17)
C23 C Uani 0.7479(4) 0.0090(3) 0.3784(3) 1.000 0.021(2)
C24 C Uani 0.8387(5) 0.0143(3) 0.3958(4) 1.000 0.023(2)
C25 C Uani 0.8924(4) 0.0725(4) 0.4458(4) 1.000 0.0208(19)
C26 C Uani 0.8520(4) 0.1242(3) 0.4766(3) 1.000 0.0180(17)
C27 C Uani 0.7178(4) 0.2596(3) 0.4322(3) 1.000 0.0151(17)
C28 C Uani 0.6571(4) 0.2543(3) 0.3430(4) 1.000 0.0186(17)
C29 C Uani 0.6528(4) 0.3052(4) 0.2810(4) 1.000 0.0215(19)
C210 C Uani 0.7116(4) 0.3650(3) 0.3072(4) 1.000 0.0211(19)
C211 C Uani 0.7741(4) 0.3731(3) 0.3939(4) 1.000 0.0201(19)
C212 C Uani 0.7759(4) 0.3209(3) 0.4536(3) 1.000 0.0155(19)
C213 C Uani 0.7796(4) 0.2109(3) 0.6025(3) 1.000 0.0133(19)
C214 C Uani 0.8479(4) 0.1664(3) 0.6662(3) 1.000 0.0173(17)
C215 C Uani 0.8911(4) 0.1837(4) 0.7541(3) 1.000 0.0229(19)
C216 C Uani 0.8683(4) 0.2470(4) 0.7836(4) 1.000 0.0232(19)
C217 C Uani 0.8002(4) 0.2926(3) 0.7244(4) 1.000 0.0194(19)
C218 C Uani 0.7589(4) 0.2732(3) 0.6367(4) 1.000 0.0171(19)
C219 C Uani 0.6154(4) 0.1743(3) 0.4909(3) 1.000 0.0156(17)
C220 C Uani 0.6029(4) 0.1122(3) 0.5325(3) 1.000 0.0193(19)
C221 C Uani 0.5236(4) 0.0958(4) 0.5392(3) 1.000 0.023(2)
C222 C Uani 0.4486(4) 0.1444(4) 0.5028(4) 1.000 0.025(2)
C223 C Uani 0.4566(4) 0.2076(4) 0.4617(4) 1.000 0.026(2)
C224 C Uani 0.5382(4) 0.2209(3) 0.4571(4) 1.000 0.0168(17)
B2 B Uani 0.7187(4) 0.1910(4) 0.4970(4) 1.000 0.0162(19)
Br3 Br Uani 0.24814(5) 0.00935(5) -0.08362(5) 1.000 0.0501(3)
C31 C Uani 0.3681(5) 0.0259(4) 0.0124(4) 1.000 0.032(3)
C32 C Uani 0.4013(6) 0.0965(4) 0.0323(5) 1.000 0.043(3)
C33 C Uani 0.4912(6) 0.1082(4) 0.1018(5) 1.000 0.044(3)
C34 C Uani 0.5436(6) 0.0498(5) 0.1492(5) 1.000 0.044(3)
C35 C Uani 0.5069(6) -0.0217(5) 0.1285(5) 1.000 0.050(3)
C36 C Uani 0.4201(5) -0.0343(4) 0.0603(4) 1.000 0.039(3)
H115' H Uiso 0.41222 0.12322 0.24412 1.000 0.0366
H115" H Uiso 0.40706 0.03535 0.25437 1.000 0.0366
H116' H Uiso 0.10597 0.14033 -0.02317 1.000 0.0648
H116" H Uiso 0.01218 0.11431 -0.02027 1.000 0.0648
H117' H Uiso 0.203(5) 0.253(4) 0.060(5) 1.000 0.04(2)
H118' H Uiso 0.285(4) 0.325(4) 0.215(4) 1.000 0.019(18)
H119' H Uiso 0.42554 0.27159 0.23318 1.000 0.0808
H119" H Uiso 0.37482 0.31338 0.14122 1.000 0.0808
H11 H Uiso 0.22433 0.21118 0.39071 1.000 0.0255
H12 H Uiso 0.20802 0.33428 0.31483 1.000 0.0353
H13 H Uiso 0.06002 0.33326 0.17441 1.000 0.0338
H14 H Uiso -0.01939 0.21078 0.15846 1.000 0.0324
H17 H Uiso 0.20390 0.09082 0.41450 1.000 0.0367
H17' H Uiso 0.13475 0.02155 0.39446 1.000 0.0367
H17" H Uiso 0.10966 0.09913 0.42380 1.000 0.0367
H18 H Uiso -0.04342 0.08460 0.29153 1.000 0.0456
H18' H Uiso -0.01417 0.01656 0.24953 1.000 0.0456
H18" H Uiso -0.05074 0.09228 0.19611 1.000 0.0456
H110 H Uiso 0.27262 0.07373 0.34187 1.000 0.0219
H112 H Uiso 0.26246 0.12268 0.10861 1.000 0.0344
H114 H Uiso 0.02048 0.07664 0.11930 1.000 0.0269
H115 H Uiso 0.41782 0.08928 0.33217 1.000 0.0366
H116 H Uiso 0.08180 0.05390 -0.02665 1.000 0.0648
H117 H Uiso 0.156(6) 0.308(4) 0.098(5) 1.000 0.05(3)
H118 H Uiso 0.303(4) 0.246(4) 0.246(4) 1.000 0.030(18)
H119 H Uiso 0.36647 0.22520 0.14575 1.000 0.0808
H32 H Uiso 0.36423 0.13722 -0.00018 1.000 0.0507
H33 H Uiso 0.51558 0.15714 0.11560 1.000 0.0519
H34 H Uiso 0.60444 0.05768 0.19583 1.000 0.0523
H35 H Uiso 0.54273 -0.06240 0.16230 1.000 0.0597
H36 H Uiso 0.39603 -0.08326 0.04610 1.000 0.0475

loop_
_atom_type_symbol
_atom_type_description
_atom_type_scat_dispersion_real
_atom_type_scat_dispersion_imag
_atom_type_scat_source
Ta Ta -0.7052 6.5227 'International Tables Vol C Tables 4.2.6.8 and 6.1.1.4'
F F 0.0171 0.0103 'International Tables Vol C Tables 4.2.6.8 and 6.1.1.4'
Br Br -0.2901 2.4595 'International Tables Vol C Tables 4.2.6.8 and 6.1.1.4'
B B 0.0013 0.0007 'International Tables Vol C Tables 4.2.6.8 and 6.1.1.4'
H H 0.0000 0.0000 'International Tables Vol C Tables 4.2.6.8 and 6.1.1.4'
C C 0.0033 0.0016 'International Tables Vol C Tables 4.2.6.8 and 6.1.1.4'

loop_
_geom_angle_atom_site_label_1
_geom_angle_atom_site_label_2
_geom_angle_atom_site_label_3
_geom_angle
_geom_angle_publ_flag
C11 Ta1 C12 34.8(2) yes
C11 Ta1 C13 57.8(2) yes
C11 Ta1 C14 59.8(2) yes
C11 Ta1 C15 36.3(2) yes
C11 Ta1 C19 82.3(2) yes
C11 Ta1 C110 84.5(2) yes
C11 Ta1 C111 111.6(2) yes
C11 Ta1 C112 145.2(2) yes
C11 Ta1 C113 143.7(2) yes
C11 Ta1 C114 110.8(2) yes
C11 Ta1 C117 127.4(3) yes
C11 Ta1 C118 107.1(3) yes
C12 Ta1 C13 33.6(2) yes
C12 Ta1 C14 57.4(2) yes
C12 Ta1 C15 58.4(2) yes
C12 Ta1 C19 114.8(2) yes
C12 Ta1 C110 117.8(2) yes
C12 Ta1 C111 137.0(2) yes
C12 Ta1 C112 164.5(3) yes
C12 Ta1 C113 159.7(2) yes
C12 Ta1 C114 133.6(2) yes
C12 Ta1 C117 93.1(3) yes
C12 Ta1 C118 81.7(3) yes
C13 Ta1 C14 34.2(3) yes
C13 Ta1 C15 58.5(2) yes
C13 Ta1 C19 114.0(3) yes
C13 Ta1 C110 138.2(2) yes
C13 Ta1 C111 169.4(2) yes
C13 Ta1 C112 156.3(2) yes
C13 Ta1 C113 126.7(2) yes
C13 Ta1 C114 111.8(2) yes
C13 Ta1 C117 81.7(3) yes
C13 Ta1 C118 90.9(3) yes
C14 Ta1 C15 36.7(2) yes
C14 Ta1 C19 81.4(2) yes
C14 Ta1 C110 113.2(2) yes
C14 Ta1 C111 143.8(2) yes
C14 Ta1 C112 138.1(3) yes
C14 Ta1 C113 103.0(2) yes
C14 Ta1 C114 79.2(2) yes
C14 Ta1 C117 105.0(3) yes
C14 Ta1 C118 124.3(3) yes
C15 Ta1 C19 58.7(2) yes
C15 Ta1 C110 80.7(2) yes
C15 Ta1 C111 114.0(2) yes
C15 Ta1 C112 132.9(2) yes
C15 Ta1 C113 110.4(2) yes
C15 Ta1 C114 77.4(2) yes
C15 Ta1 C117 139.5(3) yes
C15 Ta1 C118 140.0(2) yes
C19 Ta1 C110 36.2(2) yes
C19 Ta1 C111 62.4(2) yes
C19 Ta1 C112 74.3(2) yes
C19 Ta1 C113 62.7(2) yes
C19 Ta1 C114 35.5(2) yes
C19 Ta1 C117 149.1(3) yes
C19 Ta1 C118 154.1(3) yes
C110 Ta1 C111 33.3(2) yes
C110 Ta1 C112 61.5(2) yes
C110 Ta1 C113 73.2(2) yes
C110 Ta1 C114 62.5(2) yes
C110 Ta1 C117 139.7(3) yes
C110 Ta1 C118 119.2(3) yes
C111 Ta1 C112 34.2(2) yes
C111 Ta1 C113 61.7(2) yes
C111 Ta1 C114 71.5(2) yes
C111 Ta1 C117 106.4(3) yes
C111 Ta1 C118 91.9(3) yes
C112 Ta1 C113 35.2(3) yes
C112 Ta1 C114 61.1(3) yes
C112 Ta1 C117 81.8(3) yes
C112 Ta1 C118 85.7(3) yes
C113 Ta1 C114 33.2(2) yes
C113 Ta1 C117 86.5(3) yes
C113 Ta1 C118 108.7(3) yes
C114 Ta1 C117 115.0(3) yes
C114 Ta1 C118 142.0(3) yes
C117 Ta1 C118 36.2(3) yes
C112 Ta1 H118 86.2(19) no
C113 Ta1 H118 118.6(19) no
C114 Ta1 H118 146.6(19) no
C117 Ta1 H118 62.2(18) no
C118 Ta1 H118 26.2(18) no
C14 Ta1 H118 134(2) no
C15 Ta1 H118 128.1(18) no
C19 Ta1 H118 133.4(19) no
C110 Ta1 H118 97.3(19) no
C11 Ta1 H118 91.8(18) no
C12 Ta1 H118 78.5(19) no
C13 Ta1 H118 101(2) no
C111 Ta1 H118 78(2) no
C12 C11 C15 107.5(5) no
Ta1 C11 C12 76.2(4) yes
Ta1 C11 C15 71.1(4) yes
Ta1 C12 C13 73.2(4) yes
Ta1 C12 C11 69.1(4) yes
C11 C12 C13 109.0(6) no
C12 C13 C14 108.9(6) no
Ta1 C13 C14 69.0(4) yes
Ta1 C13 C12 73.1(4) yes
Ta1 C14 C15 71.2(4) yes
C13 C14 C15 108.2(6) no
Ta1 C14 C13 76.8(5) yes
Ta1 C15 C16 103.6(4) yes
C11 C15 C14 106.2(5) no
Ta1 C15 C11 72.7(4) yes
Ta1 C15 C14 72.2(4) yes
C14 C15 C16 126.2(6) no
C11 C15 C16 124.0(6) no
C18 C16 C19 113.0(5) no
C17 C16 C19 113.4(6) no
C15 C16 C17 111.2(5) no
C15 C16 C18 113.8(6) no
C15 C16 C19 95.0(5) no
C17 C16 C18 109.8(6) no
C16 C19 C114 118.7(6) no
C110 C19 C114 117.8(6) no
Ta1 C19 C114 75.7(3) yes
Ta1 C19 C16 102.5(4) yes
Ta1 C19 C110 74.2(3) yes
C16 C19 C110 120.3(5) no
Ta1 C110 C19 69.6(3) yes
Ta1 C110 C111 77.8(3) yes
C19 C110 C111 121.4(6) no
C15 C11 H11 126.00 no
C110 C111 C115 123.1(6) no
C112 C111 C115 119.2(6) no
Ta1 C111 C110 68.9(3) yes
Ta1 C111 C112 68.2(4) yes
Ta1 C111 C115 132.7(4) yes
C110 C111 C112 117.6(7) no
Ta1 C11 H11 119.00 no
C12 C11 H11 126.00 no
Ta1 C112 C113 75.1(4) yes
C111 C112 C113 122.1(7) no
C13 C12 H12 125.00 no
C11 C12 H12 126.00 no
Ta1 C112 C111 77.6(4) yes
Ta1 C12 H12 124.00 no
Ta1 C113 C116 132.3(5) yes
C114 C113 C116 122.5(6) no
C112 C113 C114 117.3(6) no
C112 C113 C116 120.1(6) no
Ta1 C113 C114 72.0(4) yes
Ta1 C113 C112 69.6(4) yes
Ta1 C13 H13 124.00 no
C12 C13 H13 126.00 no
C14 C13 H13 125.00 no
Ta1 C114 C19 68.8(3) yes
Ta1 C114 C113 74.8(4) yes
C19 C114 C113 122.4(6) no
C15 C14 H14 126.00 no
Ta1 C14 H14 118.00 no
C13 C14 H14 126.00 no
Ta1 C117 C118 80.7(5) yes
H17 C17 H17' 109.00 no
H17 C17 H17" 109.00 no
H17' C17 H17" 109.00 no
C16 C17 H17 109.00 no
C16 C17 H17' 109.00 no
C16 C17 H17" 110.00 no
Ta1 C118 C117 63.1(5) yes
Ta1 C118 C119 133.6(6) yes
C117 C118 C119 118.8(7) no
C16 C18 H18 110.00 no
C16 C18 H18' 109.00 no
C16 C18 H18" 109.00 no
H18 C18 H18' 109.00 no
H18 C18 H18" 109.00 no
H18' C18 H18" 109.00 no
Ta1 C110 H110 125.00 no
C19 C110 H110 119.00 no
C111 C110 H110 119.00 no
Ta1 C112 H112 119.00 no
C111 C112 H112 119.00 no
C113 C112 H112 119.00 no
Ta1 C114 H114 130.00 no
C19 C114 H114 119.00 no
C113 C114 H114 119.00 no
C111 C115 H115' 110.00 no
C111 C115 H115" 109.00 no
C111 C115 H115 109.00 no
H115' C115 H115" 110.00 no
H115' C115 H115 110.00 no
H115" C115 H115 109.00 no
C113 C116 H116' 109.00 no
C113 C116 H116" 109.00 no
C113 C116 H116 109.00 no
H116' C116 H116" 110.00 no
H116' C116 H116 110.00 no
H116" C116 H116 109.00 no
Ta1 C117 H117' 126(4) no
Ta1 C117 H117 116(6) no
C118 C117 H117' 107(5) no
C118 C117 H117 113(6) no
H117' C117 H117 109(7) no
Ta1 C118 H118' 110(5) no
Ta1 C118 H118 55(4) no
C117 C118 H118' 112(4) no
C117 C118 H118 118(4) no
C119 C118 H118' 111(5) no
C119 C118 H118 99(4) no
H118' C118 H118 96(5) no
C118 C119 H119' 109.00 no
C118 C119 H119" 109.00 no
C118 C119 H119 109.00 no
H119' C119 H119" 110.00 no
H119' C119 H119 109.00 no
H119" C119 H119 109.00 no
C22 C21 C26 113.7(5) no
C22 C21 B2 126.2(6) yes
C26 C21 B2 119.6(5) yes
F22 C22 C21 122.2(5) yes
F22 C22 C23 114.7(5) yes
C21 C22 C23 123.1(6) no
F23 C23 C22 119.5(6) yes
F23 C23 C24 120.9(5) yes
C22 C23 C24 119.6(5) no
F24 C24 C23 119.9(5) yes
F24 C24 C25 120.4(7) yes
C23 C24 C25 119.6(6) no
F25 C25 C24 119.9(6) yes
F25 C25 C26 121.0(6) yes
C24 C25 C26 119.1(7) no
F26 C26 C21 119.3(5) yes
F26 C26 C25 116.0(6) yes
C21 C26 C25 124.8(5) no
C28 C27 C212 113.2(5) no
C28 C27 B2 118.4(5) yes
C212 C27 B2 128.2(4) yes
F28 C28 C27 119.6(5) yes
F28 C28 C29 115.9(5) yes
C27 C28 C29 124.5(6) no
F29 C29 C28 120.4(6) yes
F29 C29 C210 120.6(6) yes
C28 C29 C210 119.0(6) no
F210 C210 C29 120.0(5) yes
F210 C210 C211 120.4(5) yes
C29 C210 C211 119.6(6) no
F211 C211 C210 119.8(5) yes
F211 C211 C212 120.7(5) yes
C210 C211 C212 119.5(5) no
F212 C212 C27 121.0(4) yes
F212 C212 C211 114.8(5) yes
C27 C212 C211 124.3(5) no
C214 C213 C218 112.9(5) no
C214 C213 B2 126.4(5) yes
C218 C213 B2 120.5(5) yes
F214 C214 C213 121.5(4) yes
F214 C214 C215 115.0(5) yes
C213 C214 C215 123.5(5) no
F215 C215 C214 119.4(6) yes
F215 C215 C216 119.9(5) yes
C214 C215 C216 120.7(6) no
F216 C216 C215 121.1(6) yes
F216 C216 C217 120.1(6) yes
C215 C216 C217 118.8(6) no
F217 C217 C216 120.5(5) yes
F217 C217 C218 120.9(5) yes
C216 C217 C218 118.6(6) no
F218 C218 C213 118.8(5) yes
F218 C218 C217 115.5(5) yes
C213 C218 C217 125.6(6) no
C220 C219 C224 113.1(6) no
C220 C219 B2 119.6(5) yes
C224 C219 B2 126.8(5) yes
F220 C220 C219 118.6(6) yes
F220 C220 C221 116.1(5) yes
C219 C220 C221 125.4(6) no
F221 C221 C220 121.6(6) yes
F221 C221 C222 120.0(6) yes
C220 C221 C222 118.5(6) no
F222 C222 C221 120.1(6) yes
F222 C222 C223 120.6(6) yes
C221 C222 C223 119.3(7) no
F223 C223 C222 119.4(6) yes
F223 C223 C224 121.2(6) yes
C222 C223 C224 119.4(6) no
F224 C224 C219 121.6(6) yes
F224 C224 C223 114.0(6) yes
C219 C224 C223 124.4(6) no
Br3 C31 C36 119.3(5) yes
C32 C31 C36 121.4(7) no
Br3 C31 C32 119.3(6) yes
C31 C32 C33 119.0(7) no
C32 C33 C34 120.4(7) no
C33 C34 C35 119.3(8) no
C34 C35 C36 121.2(8) no
C31 C36 C35 118.7(7) no
C31 C32 H32 120.00 no
C33 C32 H32 121.00 no
C34 C33 H33 120.00 no
C32 C33 H33 120.00 no
C33 C34 H34 120.00 no
C35 C34 H34 120.00 no
C34 C35 H35 119.00 no
C36 C35 H35 119.00 no
C35 C36 H36 121.00 no
C31 C36 H36 121.00 no
C21 B2 C219 113.8(5) yes
C27 B2 C219 113.3(5) yes
C213 B2 C219 100.4(5) yes
C27 B2 C213 113.2(5) yes
C21 B2 C27 101.8(5) yes
C21 B2 C213 114.9(5) yes

loop_
_geom_bond_atom_site_label_1
_geom_bond_atom_site_label_2
_geom_bond_distance
_geom_bond_publ_flag
Ta1 C11 2.317(6) yes
Ta1 C12 2.409(7) yes
Ta1 C13 2.410(8) yes
Ta1 C14 2.310(7) yes
Ta1 C15 2.297(7) yes
Ta1 C19 2.300(6) yes
Ta1 C110 2.361(6) yes
Ta1 C111 2.474(6) yes
Ta1 C112 2.352(8) yes
Ta1 C113 2.425(7) yes
Ta1 C114 2.391(6) yes
Ta1 C117 2.234(9) yes
Ta1 C118 2.471(10) yes
Ta1 H118 2.05(7) no
Br3 C31 1.903(7) yes
F22 C22 1.341(8) yes
F23 C23 1.344(7) yes
F24 C24 1.350(8) yes
F25 C25 1.339(9) yes
F26 C26 1.352(6) yes
F28 C28 1.348(7) yes
F29 C29 1.351(7) yes
F210 C210 1.352(7) yes
F211 C211 1.348(7) yes
F212 C212 1.360(6) yes
F214 C214 1.355(7) yes
F215 C215 1.353(7) yes
F216 C216 1.346(7) yes
F217 C217 1.339(7) yes
F218 C218 1.359(7) yes
F220 C220 1.355(7) yes
F221 C221 1.342(8) yes
F222 C222 1.355(9) yes
F223 C223 1.349(8) yes
F224 C224 1.361(7) yes
C11 C12 1.414(10) no
C11 C15 1.436(9) no
C12 C13 1.394(9) no
C13 C14 1.393(10) no
C14 C15 1.449(9) no
C15 C16 1.513(9) no
C16 C18 1.517(10) no
C16 C17 1.543(9) no
C16 C19 1.542(10) no
C19 C110 1.450(10) no
C19 C114 1.431(9) no
C110 C111 1.390(10) no
C11 H11 0.9500 no
C111 C115 1.495(10) no
C111 C112 1.426(9) no
C112 C113 1.447(11) no
C12 H12 0.9500 no
C113 C114 1.378(10) no
C113 C116 1.512(9) no
C13 H13 0.9500 no
C14 H14 0.9500 no
C17 H17" 0.9800 no
C17 H17 0.9800 no
C17 H17' 0.9800 no
C117 C118 1.479(12) no
C18 H18' 0.9800 no
C18 H18" 0.9800 no
C18 H18 0.9800 no
C118 C119 1.512(15) no
C110 H110 0.9500 no
C112 H112 0.9500 no
C114 H114 0.9500 no
C115 H115" 0.9800 no
C115 H115' 0.9800 no
C115 H115 0.9800 no
C116 H116 0.9800 no
C116 H116" 0.9800 no
C116 H116' 0.9800 no
C117 H117' 1.05(8) no
C117 H117 0.86(8) no
C118 H118' 0.91(7) no
C118 H118 1.10(6) no
C119 H119 0.9800 no
C119 H119" 0.9800 no
C119 H119' 0.9800 no
C21 C26 1.380(10) no
C21 B2 1.643(9) yes
C21 C22 1.393(8) no
C22 C23 1.404(8) no
C23 C24 1.351(11) no
C24 C25 1.381(9) no
C25 C26 1.374(9) no
C27 B2 1.662(9) yes
C27 C28 1.397(8) no
C27 C212 1.383(8) no
C28 C29 1.386(9) no
C29 C210 1.367(9) no
C210 C211 1.374(9) no
C211 C212 1.385(8) no
C213 C218 1.378(8) no
C213 B2 1.662(8) yes
C213 C214 1.396(8) no
C214 C215 1.383(7) no
C215 C216 1.366(10) no
C216 C217 1.375(9) no
C217 C218 1.389(9) no
C219 C224 1.386(9) no
C219 B2 1.642(10) yes
C219 C220 1.393(8) no
C220 C221 1.363(10) no
C221 C222 1.386(10) no
C222 C223 1.378(10) no
C223 C224 1.370(10) no
C31 C32 1.362(10) no
C31 C36 1.388(10) no
C32 C33 1.407(13) no
C33 C34 1.362(12) no
C34 C35 1.394(13) no
C35 C36 1.370(11) no
C32 H32 0.9500 no
C33 H33 0.9500 no
C34 H34 0.9500 no
C35 H35 0.9500 no
C36 H36 0.9500 no

loop_
_geom_contact_atom_site_label_1
_geom_contact_atom_site_label_2
_geom_contact_distance
_geom_contact_site_symmetry_2
_geom_contact_publ_flag
Ta1 F223 3.871(3) . no
Ta1 C119 3.680(11) . no
Ta1 H117' 2.98(8) . no
Ta1 H118' 2.91(7) . no
Ta1 H117 2.73(8) . no
Br3 H12 3.2200 4_554 no
F22 F221 2.922(6) 3_656 no
F22 F220 2.822(4) . no
F22 F23 2.626(6) . no
F22 F28 2.860(5) . no
F22 C220 2.804(6) . no
F22 C115 3.338(8) . no
F22 C219 2.820(6) . no
F23 F24 2.715(7) . no
F23 C118 3.153(10) 2_645 no
F23 F22 2.626(6) . no
F24 F25 2.935(5) 3_756 no
F24 F23 2.715(7) . no
F24 F25 2.733(5) . no
F25 C24 3.259(8) 3_756 no
F25 F26 2.655(5) . no
F25 F24 2.935(5) 3_756 no
F25 F25 3.061(5) 3_756 no
F25 C25 3.327(8) 3_756 no
F25 F24 2.733(5) . no
F25 C17 3.265(9) 1_655 no
F26 F212 3.004(5) . no
F26 F214 2.758(5) . no
F26 C27 3.075(7) . no
F26 C212 3.168(7) . no
F26 C214 3.035(7) . no
F26 C13 3.239(7) 4_655 no
F26 F25 2.655(5) . no
F26 C213 2.996(7) . no
F26 C14 3.335(7) 4_655 no
F26 F216 2.864(5) 4_554 no
F28 C224 3.080(7) . no
F28 C219 2.980(6) . no
F28 C21 3.028(6) . no
F28 F224 2.859(5) . no
F28 F29 2.660(5) . no
F28 C22 3.035(6) . no
F28 F22 2.860(5) . no
F29 C220 3.343(7) 4_554 no
F29 F28 2.660(5) . no
F29 C222 3.248(7) 4_554 no
F29 F210 2.731(6) . no
F29 C221 3.104(7) 4_554 no
F23 H118' 2.51(7) 2_645 no
F23 H34 2.8100 . no
F23 H35 2.8000 . no
F24 H13 2.7600 2_645 no
F25 H18 2.7800 1_655 no
F25 H17" 2.4500 1_655 no
F26 H13 2.6400 4_655 no
F26 H14 2.8500 4_655 no
F28 H119' 2.8100 . no
F29 H33 2.8400 . no
F210 F211 2.728(5) . no
F210 F29 2.731(6) . no
F210 C220 3.333(6) 4_554 no
F210 C110 3.185(7) 2_655 no
F210 C111 3.150(7) 2_655 no
F210 C215 3.368(8) 4_554 no
F210 F220 2.877(5) 4_554 no
F211 F210 2.728(5) . no
F211 C113 3.113(8) 2_655 no
F211 F212 2.644(5) . no
F211 C112 3.339(8) 2_655 no
F212 C213 2.854(7) . no
F212 F218 2.875(5) . no
F212 C218 2.820(8) . no
F212 F26 3.004(5) . no
F212 C14 3.339(7) 4_655 no
F212 F211 2.644(5) . no
F214 F26 2.758(5) . no
F214 C21 2.845(6) . no
F214 C26 2.777(6) . no
F214 F215 2.620(4) . no
F214 C17 3.252(8) 3_656 no
F214 F220 2.979(5) . no
F215 C13 3.361(9) 4_655 no
F215 F214 2.620(4) . no
F215 C116 2.970(7) 1_656 no
F215 F216 2.736(6) . no
F216 F215 2.736(6) . no
F216 F26 2.864(5) 4_555 no
F216 F217 2.731(5) . no
F216 C25 3.289(8) 4_555 no
F216 C26 3.155(7) 4_555 no
F217 F218 2.664(4) . no
F217 C24 3.249(7) 4_555 no
F217 F216 2.731(5) . no
F217 C25 3.284(7) 4_555 no
F218 F212 2.875(5) . no
F218 C212 3.095(7) . no
F218 F224 2.863(5) . no
F218 C27 3.013(6) . no
F218 C224 2.993(7) . no
F218 C219 3.007(6) . no
F218 F217 2.664(4) . no
F220 C214 3.122(7) . no
F220 F22 2.822(4) . no
F220 F221 2.662(6) . no
F220 C22 3.017(6) . no
F220 C213 3.065(7) . no
F220 F214 2.979(5) . no
F220 F210 2.877(5) 4_555 no
F220 C21 2.957(7) . no
F221 C221 3.006(7) 3_656 no
F221 F220 2.662(6) . no
F221 F221 2.876(5) 3_656 no
F221 C115 3.157(8) 3_656 no
F221 F22 2.922(6) 3_656 no
F221 C220 3.338(7) 3_656 no
F221 F222 2.736(7) . no
F222 F223 2.730(6) . no
F222 F221 2.736(7) . no
F223 F222 2.730(6) . no
F223 Ta1 3.871(3) . no
F223 C32 3.175(8) 4_555 no
F223 C12 3.279(8) . no
F223 F224 2.622(5) . no
F223 C11 3.049(8) . no
F224 C27 2.808(8) . no
F224 C28 2.780(8) . no
F224 F218 2.863(5) . no
F224 F28 2.859(5) . no
F224 C36 3.313(8) 2_655 no
F224 F223 2.622(5) . no
F210 H115" 2.8600 2_655 no
F211 H116 2.8100 2_655 no
F211 H116" 2.6800 4_655 no
F212 H18" 2.8200 4_655 no
F212 H14 2.3900 4_655 no
F214 H17' 2.3200 3_656 no
F215 H116' 2.7600 1_656 no
F215 H116" 2.6600 1_656 no
F218 H36 2.6600 2_655 no
F220 H110 2.8200 3_656 no
F221 H115 2.6300 3_656 no
F221 H115" 2.8200 3_656 no
F222 H110 2.7500 . no
F222 H11 2.7100 . no
F222 H119" 2.4700 4_555 no
F222 H17 2.4900 . no
F223 H32 2.4100 4_555 no
F223 H11 2.4800 . no
F223 H118 2.78(6) . no
F224 H36 2.5600 2_655 no
F224 H119' 2.8300 . no
C11 F223 3.049(8) . no
C11 C16 2.604(10) . no
C11 C19 3.038(9) . no
C11 C110 3.145(9) . no
C11 C14 2.308(9) . no
C11 C13 2.287(9) . no
C12 C117 3.373(11) . no
C12 F223 3.279(8) . no
C12 C15 2.299(9) . no
C12 C118 3.192(12) . no
C12 C14 2.268(10) . no
C13 C215 3.449(11) 4_454 no
C13 C118 3.480(14) . no
C13 C214 3.530(11) 4_454 no
C13 C117 3.040(13) . no
C13 C11 2.287(9) . no
C13 C15 2.302(9) . no
C13 F215 3.361(9) 4_454 no
C13 F26 3.239(7) 4_454 no
C14 F212 3.339(7) 4_454 no
C14 C12 2.268(10) . no
C14 F26 3.335(7) 4_454 no
C14 C215 3.254(10) 4_454 no
C14 C16 2.641(10) . no
C14 C11 2.308(9) . no
C14 C114 2.998(9) . no
C14 C216 3.557(10) 4_454 no
C14 C214 3.401(10) 4_454 no
C14 C19 3.007(9) . no
C15 C12 2.299(9) . no
C15 C13 2.302(9) . no
C15 C114 2.931(9) . no
C15 C19 2.253(8) . no
C15 C110 3.017(9) . no
C17 F214 3.252(8) 3_656 no
C17 F25 3.265(9) 1_455 no
C19 C111 2.476(10) . no
C19 C113 2.461(9) . no
C19 C112 2.809(11) . no
C19 C11 3.038(9) . no
C19 C14 3.007(9) . no
C19 C15 2.253(8) . no
C21 F220 2.957(7) . no
C21 F28 3.028(6) . no
C21 F214 2.845(6) . no
C22 F28 3.035(6) . no
C22 C220 3.360(9) . no
C22 F220 3.017(6) . no
C24 F217 3.249(7) 4_554 no
C24 F25 3.259(8) 3_756 no
C25 F217 3.284(7) 4_554 no
C25 F25 3.327(8) 3_756 no
C25 F216 3.289(8) 4_554 no
C26 F216 3.155(7) 4_554 no
C26 F214 2.777(6) . no
C26 C214 3.385(7) . no
C27 F218 3.013(6) . no
C27 F224 2.808(8) . no
C27 F26 3.075(7) . no
C28 F224 2.780(8) . no
C28 C224 3.364(10) . no
C29 C216 3.567(10) 4_554 no
C29 C217 3.432(10) 4_554 no
C32 F223 3.175(8) 4_554 no
C36 F224 3.313(8) 2_645 no
C110 C115 2.537(10) . no
C110 C113 2.853(9) . no
C110 F210 3.185(7) 2_645 no
C110 C15 3.017(9) . no
C110 C114 2.467(9) . no
C110 C16 2.595(10) . no
C110 C11 3.145(9) . no
C110 C112 2.408(9) . no
C111 F210 3.150(7) 2_645 no
C111 C114 2.843(10) . no
C111 C113 2.514(9) . no
C11 H17 2.7100 . no
C111 C19 2.476(10) . no
C11 H12 2.1100 . no
C111 C118 3.553(11) . no
C112 F211 3.339(8) 2_645 no
C112 C118 3.280(12) . no
C12 H13 2.0900 . no
C112 C19 2.809(11) . no
C112 C114 2.412(11) . no
C112 C115 2.519(10) . no
C112 C117 3.004(12) . no
C112 C116 2.564(10) . no
C12 H118 2.84(7) . no
C12 H11 2.1200 . no
C12 H118' 2.88(7) . no
C112 C110 2.408(9) . no
C113 C110 2.853(9) . no
C113 C19 2.461(9) . no
C113 C111 2.514(9) . no
C13 H14 2.1000 . no
C113 F211 3.113(8) 2_645 no
C113 C117 3.195(12) . no
C13 H117 2.79(9) . no
C13 H12 2.0900 . no
C114 C111 2.843(10) . no
C14 H114 3.0400 . no
C114 C16 2.558(9) . no
C114 C14 2.998(9) . no
C114 C112 2.412(11) . no
C114 C110 2.467(9) . no
C14 H13 2.0900 . no
C114 C15 2.931(9) . no
C14 H18" 2.7600 . no
C114 C116 2.534(9) . no
C115 F221 3.157(8) 3_656 no
C15 H14 2.1500 . no
C15 H11 2.1400 . no
C115 F22 3.338(8) . no
C116 F215 2.970(7) 1_454 no
C116 C117 3.595(12) . no
C17 H110 2.6500 . no
C117 C113 3.195(12) . no
C117 C119 2.575(15) . no
C117 C116 3.595(12) . no
C117 C13 3.040(13) . no
C117 C12 3.373(11) . no
C17 H11 2.8100 . no
C117 C112 3.004(12) . no
C18 H114 2.6400 . no
C118 F23 3.153(10) 2_655 no
C18 H14 3.0000 . no
C118 C111 3.553(11) . no
C118 C13 3.480(14) . no
C118 C112 3.280(12) . no
C118 C12 3.192(12) . no
C119 Ta1 3.680(11) . no
C19 H114 2.0600 . no
C19 H110 2.0900 . no
C23 H34 3.0600 . no
C110 H17 2.6200 . no
C210 C215 3.512(10) 4_554 no
C210 C216 3.393(10) 4_554 no
C111 H110 2.0300 . no
C111 H118 2.86(7) . no
C111 H112 2.0600 . no
C112 H118 3.02(7) . no
C112 H119 3.0300 . no
C212 C218 3.401(8) . no
C112 H117' 2.94(7) . no
C212 F26 3.168(7) . no
C212 F218 3.095(7) . no
C113 H112 2.0800 . no
C213 F220 3.065(7) . no
C213 F212 2.854(7) . no
C213 F26 2.996(7) . no
C113 H114 2.0200 . no
C214 F26 3.035(7) . no
C214 C13 3.530(11) 4_655 no
C214 F220 3.122(7) . no
C214 C14 3.401(10) 4_655 no
C114 H14 2.9100 . no
C114 H18" 2.7000 . no
C214 C26 3.385(7) . no
C215 C210 3.512(10) 4_555 no
C215 C13 3.449(11) 4_655 no
C215 C14 3.254(10) 4_655 no
C215 F210 3.368(8) 4_555 no
C216 C29 3.567(10) 4_555 no
C216 C210 3.393(10) 4_555 no
C216 C14 3.557(10) 4_655 no
C117 H112 2.8900 . no
C117 H13 2.9900 . no
C217 C29 3.432(10) 4_555 no
C117 H118' 2.00(7) . no
C117 H118 2.22(6) . no
C118 H117' 2.04(8) . no
C218 F212 2.820(8) . no
C118 H117 1.98(9) . no
C218 C212 3.401(8) . no
C118 H12 3.0900 . no
C219 F22 2.820(6) . no
C219 F28 2.980(6) . no
C119 H115' 2.8800 . no
C219 F218 3.007(6) . no
C220 F221 3.338(7) 3_656 no
C220 F29 3.343(7) 4_555 no
C220 C22 3.360(9) . no
C220 F210 3.333(6) 4_555 no
C220 F22 2.804(6) . no
C221 F221 3.006(7) 3_656 no
C221 F29 3.104(7) 4_555 no
C222 F29 3.248(7) 4_555 no
C224 F218 2.993(7) . no
C224 C28 3.364(10) . no
C224 F28 3.080(7) . no
C222 H115 2.9200 . no
C223 H115 2.9400 . no
H115' C119 2.8800 . no
H115' H119 2.3800 . no
H115' H112 2.4700 . no
H115" F210 2.8600 2_645 no
H115" F221 2.8200 3_656 no
H116' H112 2.5200 . no
H116' F215 2.7600 1_454 no
H116' H117' 2.5600 . no
H116" H114 2.4400 . no
H116" F215 2.6600 1_454 no
H116" F211 2.6800 4_454 no
H117' C112 2.94(7) . no
H117' Ta1 2.98(8) . no
H117' H119 2.4000 . no
H117' H116' 2.5600 . no
H117' H112 2.5300 . no
H118' Ta1 2.91(7) . no
H118' F23 2.51(7) 2_655 no
H118' C12 2.88(7) . no
H118' H12 2.5400 . no
H119' F28 2.8100 . no
H119' F224 2.8300 . no
H119" F222 2.4700 4_554 no
H11 F222 2.7100 . no
H11 F223 2.4800 . no
H11 C17 2.8100 . no
H11 H17 2.2600 . no
H12 H118' 2.5400 . no
H12 Br3 3.2200 4_555 no
H13 H117 2.4900 . no
H13 F24 2.7600 2_655 no
H13 F26 2.6400 4_454 no
H14 C18 3.0000 . no
H14 H18" 2.3500 . no
H14 F26 2.8500 4_454 no
H14 F212 2.3900 4_454 no
H17 H110 2.0400 . no
H17 C110 2.6200 . no
H17 C11 2.7100 . no
H17 H11 2.2600 . no
H17 F222 2.4900 . no
H17' H18' 2.5500 . no
H17' F214 2.3200 3_656 no
H17" H18 2.4900 . no
H17" F25 2.4500 1_455 no
H18 F25 2.7800 1_455 no
H18 H17" 2.4900 . no
H18' H17' 2.5500 . no
H18" F212 2.8200 4_454 no
H18" C114 2.7000 . no
H18" H114 2.1300 . no
H18" C14 2.7600 . no
H18" H14 2.3500 . no
H32 F223 2.4100 4_554 no
H33 F29 2.8400 . no
H34 F23 2.8100 . no
H34 C23 3.0600 . no
H35 F23 2.8000 . no
H36 F218 2.6600 2_645 no
H36 F224 2.5600 2_645 no
H110 F222 2.7500 . no
H110 H115 2.4300 . no
H110 F220 2.8200 3_656 no
H110 C17 2.6500 . no
H110 H17 2.0400 . no
H112 H117' 2.5300 . no
H112 H115' 2.4700 . no
H112 H116' 2.5200 . no
H112 H119 2.3700 . no
H114 H116" 2.4400 . no
H114 H18" 2.1300 . no
H114 C14 3.0400 . no
H114 C18 2.6400 . no
H115 C222 2.9200 . no
H115 C223 2.9400 . no
H115 H110 2.4300 . no
H115 F221 2.6300 3_656 no
H116 F211 2.8100 2_645 no
H117 C13 2.79(9) . no
H117 Ta1 2.73(8) . no
H117 H13 2.4900 . no
H118 C12 2.84(7) . no
H118 F223 2.78(6) . no
H118 H118' 1.50(10) . no
H118 C119 2.01(7) . no
H118 C111 2.86(7) . no
H118 C112 3.02(7) . no
H118 C117 2.22(6) . no
H119 H115' 2.3800 . no
H119 H117' 2.4000 . no
H119 H112 2.3700 . no
H119 C112 3.0300 . no

loop_
_geom_hbond_atom_site_label_D
_geom_hbond_atom_site_label_H
_geom_hbond_atom_site_label_A
_geom_hbond_distance_DH
_geom_hbond_distance_HA
_geom_hbond_distance_DA
_geom_hbond_angle_DHA
_geom_hbond_site_symmetry_A
_geom_hbond_publ_flag
C118 H118' F23 0.91(7) 2.51(7) 3.153(10) 128(5) 2_655 yes
C119 H119" F222 0.9800 2.4700 3.378(10) 154.00 4_554 yes
C11 H11 F223 0.9500 2.4800 3.049(8) 119.00 . yes
C14 H14 F212 0.9500 2.3900 3.339(7) 177.00 4_454 yes
C17 H17 F222 0.9800 2.4900 3.450(8) 167.00 . yes
C17 H17' F214 0.9800 2.3200 3.252(8) 159.00 3_656 yes
C17 H17" F25 0.9800 2.4500 3.265(9) 140.00 1_455 yes
C32 H32 F223 0.9500 2.4100 3.175(8) 137.00 4_554 yes

loop_
_geom_torsion_atom_site_label_1
_geom_torsion_atom_site_label_2
_geom_torsion_atom_site_label_3
_geom_torsion_atom_site_label_4
_geom_torsion
_geom_torsion_publ_flag
C12 Ta1 C11 C15 114.3(6) no
C13 Ta1 C11 C12 -35.1(4) no
C13 Ta1 C11 C15 79.3(4) no
C14 Ta1 C11 C12 -75.2(4) no
C14 Ta1 C11 C15 39.1(4) no
C15 Ta1 C11 C12 -114.3(6) no
C19 Ta1 C11 C12 -159.8(4) no
C19 Ta1 C11 C15 -45.4(4) no
C110 Ta1 C11 C12 163.8(4) no
C110 Ta1 C11 C15 -81.8(4) no
C111 Ta1 C11 C12 144.1(4) no
C111 Ta1 C11 C15 -101.6(4) no
C112 Ta1 C11 C12 152.6(5) no
C112 Ta1 C11 C15 -93.1(5) no
C113 Ta1 C11 C12 -144.7(4) no
C113 Ta1 C11 C15 -30.4(6) no
C114 Ta1 C11 C12 -138.3(4) no
C114 Ta1 C11 C15 -24.0(4) no
C117 Ta1 C11 C12 10.9(6) no
C117 Ta1 C11 C15 125.2(4) no
C118 Ta1 C11 C12 45.0(5) no
C118 Ta1 C11 C15 159.3(4) no
C11 Ta1 C12 C13 -118.7(6) no
C13 Ta1 C12 C11 118.7(6) no
C14 Ta1 C12 C11 82.8(4) no
C14 Ta1 C12 C13 -35.9(4) no
C15 Ta1 C12 C11 39.2(4) no
C15 Ta1 C12 C13 -79.4(5) no
C19 Ta1 C12 C11 22.2(5) no
C19 Ta1 C12 C13 -96.5(5) no
C110 Ta1 C12 C11 -18.3(5) no
C110 Ta1 C12 C13 -136.9(4) no
C111 Ta1 C12 C11 -53.2(5) no
C111 Ta1 C12 C13 -171.8(4) no
C113 Ta1 C12 C11 100.4(7) no
C113 Ta1 C12 C13 -18.3(9) no
C114 Ta1 C12 C11 59.2(5) no
C114 Ta1 C12 C13 -59.5(5) no
C117 Ta1 C12 C11 -171.4(5) no
C117 Ta1 C12 C13 70.0(5) no
C118 Ta1 C12 C11 -136.9(4) no
C118 Ta1 C12 C13 104.4(5) no
C11 Ta1 C13 C12 36.2(4) no
C11 Ta1 C13 C14 -82.5(4) no
C12 Ta1 C13 C14 -118.7(6) no
C14 Ta1 C13 C12 118.7(6) no
C15 Ta1 C13 C12 79.2(4) no
C15 Ta1 C13 C14 -39.5(4) no
C19 Ta1 C13 C12 99.3(4) no
C19 Ta1 C13 C14 -19.4(4) no
C110 Ta1 C13 C12 65.2(6) no
C110 Ta1 C13 C14 -53.5(5) no
C112 Ta1 C13 C12 -154.7(6) no
C112 Ta1 C13 C14 86.6(8) no
C113 Ta1 C13 C12 172.2(4) no
C113 Ta1 C13 C14 53.5(5) no
C114 Ta1 C13 C12 137.8(4) no
C114 Ta1 C13 C14 19.1(4) no
C117 Ta1 C13 C12 -108.6(5) no
C117 Ta1 C13 C14 132.8(4) no
C118 Ta1 C13 C12 -73.4(4) no
C118 Ta1 C13 C14 167.9(4) no
C11 Ta1 C14 C13 76.1(4) no
C11 Ta1 C14 C15 -38.7(4) no
C12 Ta1 C14 C13 35.2(4) no
C12 Ta1 C14 C15 -79.5(4) no
C13 Ta1 C14 C15 -114.7(5) no
C15 Ta1 C14 C13 114.7(5) no
C19 Ta1 C14 C13 162.1(4) no
C19 Ta1 C14 C15 47.4(4) no
C110 Ta1 C14 C13 144.4(4) no
C110 Ta1 C14 C15 29.6(4) no
C111 Ta1 C14 C13 161.8(4) no
C111 Ta1 C14 C15 47.1(5) no
C112 Ta1 C14 C13 -143.2(4) no
C112 Ta1 C14 C15 102.1(4) no
C113 Ta1 C14 C13 -138.6(4) no
C113 Ta1 C14 C15 106.7(4) no
C114 Ta1 C14 C13 -162.0(4) no
C114 Ta1 C14 C15 83.3(4) no
C117 Ta1 C14 C13 -48.8(4) no
C117 Ta1 C14 C15 -163.5(4) no
C118 Ta1 C14 C13 -14.7(5) no
C118 Ta1 C14 C15 -129.5(4) no
C11 Ta1 C15 C14 114.1(5) no
C11 Ta1 C15 C16 -121.8(6) no
C12 Ta1 C15 C11 -37.6(4) no
C12 Ta1 C15 C14 76.5(4) no
C12 Ta1 C15 C16 -159.4(5) no
C13 Ta1 C15 C11 -77.3(4) no
C13 Ta1 C15 C14 36.8(4) no
C13 Ta1 C15 C16 160.9(5) no
C14 Ta1 C15 C11 -114.1(5) no
C14 Ta1 C15 C16 124.1(6) no
C19 Ta1 C15 C11 124.3(4) no
C19 Ta1 C15 C14 -121.6(4) no
C19 Ta1 C15 C16 2.5(4) no
C110 Ta1 C15 C11 93.3(4) no
C110 Ta1 C15 C14 -152.6(4) no
C110 Ta1 C15 C16 -28.5(4) no
C111 Ta1 C15 C11 94.2(4) no
C111 Ta1 C15 C14 -151.7(4) no
C111 Ta1 C15 C16 -27.7(5) no
C112 Ta1 C15 C11 129.0(4) no
C112 Ta1 C15 C14 -116.9(4) no
C112 Ta1 C15 C16 7.2(6) no
C113 Ta1 C15 C11 161.4(4) no
C113 Ta1 C15 C14 -84.5(4) no
C113 Ta1 C15 C16 39.6(5) no
C114 Ta1 C15 C11 157.1(4) no
C114 Ta1 C15 C14 -88.8(4) no
C114 Ta1 C15 C16 35.2(4) no
C117 Ta1 C15 C11 -89.1(5) no
C117 Ta1 C15 C14 25.0(6) no
C117 Ta1 C15 C16 149.1(4) no
C118 Ta1 C15 C11 -31.7(6) no
C118 Ta1 C15 C14 82.4(5) no
C118 Ta1 C15 C16 -153.5(4) no
C11 Ta1 C19 C16 27.1(4) no
C11 Ta1 C19 C110 -91.2(4) no
C11 Ta1 C19 C114 144.0(4) no
C12 Ta1 C19 C16 14.6(5) no
C12 Ta1 C19 C110 -103.7(4) no
C12 Ta1 C19 C114 131.4(4) no
C13 Ta1 C19 C16 -22.5(5) no
C13 Ta1 C19 C110 -140.8(3) no
C13 Ta1 C19 C114 94.4(4) no
C14 Ta1 C19 C16 -33.4(4) no
C14 Ta1 C19 C110 -151.7(4) no
C14 Ta1 C19 C114 83.5(4) no
C15 Ta1 C19 C16 -2.4(4) no
C15 Ta1 C19 C110 -120.7(4) no
C15 Ta1 C19 C114 114.4(5) no
C110 Ta1 C19 C16 118.3(5) no
C110 Ta1 C19 C114 -124.9(6) no
C111 Ta1 C19 C16 146.5(5) no
C111 Ta1 C19 C110 28.1(3) no
C111 Ta1 C19 C114 -96.7(4) no
C112 Ta1 C19 C16 -178.8(4) no
C112 Ta1 C19 C110 62.9(4) no
C112 Ta1 C19 C114 -62.0(4) no
C113 Ta1 C19 C16 -142.9(5) no
C113 Ta1 C19 C110 98.8(4) no
C113 Ta1 C19 C114 -26.1(4) no
C114 Ta1 C19 C16 -116.8(6) no
C114 Ta1 C19 C110 124.9(6) no
C117 Ta1 C19 C16 -138.3(6) no
C117 Ta1 C19 C110 103.4(6) no
C117 Ta1 C19 C114 -21.4(8) no
C118 Ta1 C19 C16 140.7(5) no
C118 Ta1 C19 C110 22.4(7) no
C118 Ta1 C19 C114 -102.5(6) no
C11 Ta1 C110 C19 84.5(4) no
C11 Ta1 C110 C111 -145.1(4) no
C12 Ta1 C110 C19 94.8(4) no
C12 Ta1 C110 C111 -134.7(4) no
C13 Ta1 C110 C19 60.2(5) no
C13 Ta1 C110 C111 -169.4(4) no
C14 Ta1 C110 C19 30.7(4) no
C14 Ta1 C110 C111 161.2(4) no
C15 Ta1 C110 C19 48.1(4) no
C15 Ta1 C110 C111 178.6(4) no
C19 Ta1 C110 C111 130.5(5) no
C111 Ta1 C110 C19 -130.5(5) no
C112 Ta1 C110 C19 -102.8(4) no
C112 Ta1 C110 C111 27.7(4) no
C113 Ta1 C110 C19 -66.6(4) no
C113 Ta1 C110 C111 63.9(4) no
C114 Ta1 C110 C19 -32.4(4) no
C114 Ta1 C110 C111 98.0(4) no
C117 Ta1 C110 C19 -129.5(5) no
C117 Ta1 C110 C111 1.0(6) no
C118 Ta1 C110 C19 -169.0(4) no
C118 Ta1 C110 C111 -38.6(4) no
C11 Ta1 C111 C110 37.8(4) no
C11 Ta1 C111 C112 171.3(4) no
C11 Ta1 C111 C115 -78.4(6) no
C12 Ta1 C111 C110 67.2(5) no
C12 Ta1 C111 C112 -159.3(4) no
C12 Ta1 C111 C115 -49.0(7) no
C14 Ta1 C111 C110 -30.2(5) no
C14 Ta1 C111 C112 103.4(5) no
C14 Ta1 C111 C115 -146.4(5) no
C15 Ta1 C111 C110 -1.6(4) no
C15 Ta1 C111 C112 132.0(4) no
C15 Ta1 C111 C115 -117.8(6) no
C19 Ta1 C111 C110 -30.5(4) no
C19 Ta1 C111 C112 103.0(5) no
C19 Ta1 C111 C115 -146.7(6) no
C110 Ta1 C111 C112 133.5(6) no
C110 Ta1 C111 C115 -116.2(7) no
C112 Ta1 C111 C110 -133.5(6) no
C112 Ta1 C111 C115 110.3(8) no
C113 Ta1 C111 C110 -102.7(4) no
C113 Ta1 C111 C112 30.9(4) no
C113 Ta1 C111 C115 141.1(7) no
C114 Ta1 C111 C110 -67.9(4) no
C114 Ta1 C111 C112 65.6(4) no
C114 Ta1 C111 C115 175.9(6) no
C117 Ta1 C111 C110 -179.3(4) no
C117 Ta1 C111 C112 -45.8(5) no
C117 Ta1 C111 C115 64.5(6) no
C118 Ta1 C111 C110 147.0(4) no
C118 Ta1 C111 C112 -79.5(5) no
C118 Ta1 C111 C115 30.8(6) no
C11 Ta1 C112 C111 -14.2(7) no
C11 Ta1 C112 C113 114.2(5) no
C13 Ta1 C112 C111 -177.9(6) no
C13 Ta1 C112 C113 -49.4(8) no
C14 Ta1 C112 C111 -120.7(4) no
C14 Ta1 C112 C113 7.7(6) no
C15 Ta1 C112 C111 -67.9(5) no
C15 Ta1 C112 C113 60.5(5) no
C19 Ta1 C112 C111 -63.7(4) no
C19 Ta1 C112 C113 64.7(4) no
C110 Ta1 C112 C111 -27.0(4) no
C110 Ta1 C112 C113 101.5(4) no
C111 Ta1 C112 C113 128.5(6) no
C113 Ta1 C112 C111 -128.5(6) no
C114 Ta1 C112 C111 -99.5(4) no
C114 Ta1 C112 C113 28.9(4) no
C117 Ta1 C112 C111 136.0(5) no
C117 Ta1 C112 C113 -95.6(4) no
C118 Ta1 C112 C111 99.8(4) no
C118 Ta1 C112 C113 -131.8(4) no
C11 Ta1 C113 C112 -118.5(5) no
C11 Ta1 C113 C114 10.9(6) no
C11 Ta1 C113 C116 128.8(7) no
C12 Ta1 C113 C112 170.2(6) no
C12 Ta1 C113 C114 -60.4(8) no
C12 Ta1 C113 C116 57.5(11) no
C13 Ta1 C113 C112 157.6(4) no
C13 Ta1 C113 C114 -73.0(5) no
C13 Ta1 C113 C116 45.0(8) no
C14 Ta1 C113 C112 -174.7(4) no
C14 Ta1 C113 C114 -45.3(4) no
C14 Ta1 C113 C116 72.6(7) no
C15 Ta1 C113 C112 -137.1(4) no
C15 Ta1 C113 C114 -7.7(4) no
C15 Ta1 C113 C116 110.2(7) no
C19 Ta1 C113 C112 -101.7(4) no
C19 Ta1 C113 C114 27.7(4) no
C19 Ta1 C113 C116 145.7(8) no
C110 Ta1 C113 C112 -64.1(4) no
C110 Ta1 C113 C114 65.3(4) no
C110 Ta1 C113 C116 -176.7(7) no
C111 Ta1 C113 C112 -30.0(4) no
C111 Ta1 C113 C114 99.4(4) no
C111 Ta1 C113 C116 -142.7(8) no
C112 Ta1 C113 C114 129.4(6) no
C112 Ta1 C113 C116 -112.7(8) no
C114 Ta1 C113 C112 -129.4(6) no
C114 Ta1 C113 C116 117.9(9) no
C117 Ta1 C113 C112 80.7(4) no
C117 Ta1 C113 C114 -149.9(5) no
C117 Ta1 C113 C116 -32.0(7) no
C118 Ta1 C113 C112 51.7(4) no
C118 Ta1 C113 C114 -178.9(4) no
C118 Ta1 C113 C116 -61.0(7) no
C11 Ta1 C114 C19 -38.6(4) no
C11 Ta1 C114 C113 -173.1(4) no
C12 Ta1 C114 C19 -70.2(5) no
C12 Ta1 C114 C113 155.3(4) no
C13 Ta1 C114 C19 -101.1(4) no
C13 Ta1 C114 C113 124.4(4) no
C14 Ta1 C114 C19 -90.3(4) no
C14 Ta1 C114 C113 135.2(4) no
C15 Ta1 C114 C19 -52.9(4) no
C15 Ta1 C114 C113 172.6(4) no
C19 Ta1 C114 C113 -134.5(6) no
C110 Ta1 C114 C19 33.1(4) no
C110 Ta1 C114 C113 -101.4(4) no
C111 Ta1 C114 C19 68.1(4) no
C111 Ta1 C114 C113 -66.4(4) no
C112 Ta1 C114 C19 103.9(4) no
C112 Ta1 C114 C113 -30.6(4) no
C113 Ta1 C114 C19 134.5(6) no
C117 Ta1 C114 C19 168.1(4) no
C117 Ta1 C114 C113 33.6(5) no
C118 Ta1 C114 C19 136.2(5) no
C118 Ta1 C114 C113 1.7(6) no
C11 Ta1 C117 C118 65.2(6) no
C12 Ta1 C117 C118 71.4(5) no
C13 Ta1 C117 C118 103.1(5) no
C14 Ta1 C117 C118 128.5(5) no
C15 Ta1 C117 C118 113.3(6) no
C19 Ta1 C117 C118 -133.1(6) no
C110 Ta1 C117 C118 -70.4(6) no
C111 Ta1 C117 C118 -69.8(5) no
C112 Ta1 C117 C118 -93.9(5) no
C113 Ta1 C117 C118 -129.0(5) no
C114 Ta1 C117 C118 -146.6(5) no
C11 Ta1 C118 C117 -131.0(5) no
C11 Ta1 C118 C119 123.7(7) no
C12 Ta1 C118 C117 -107.0(5) no
C12 Ta1 C118 C119 147.7(8) no
C13 Ta1 C118 C117 -74.5(5) no
C13 Ta1 C118 C119 -179.8(8) no
C14 Ta1 C118 C117 -66.3(6) no
C14 Ta1 C118 C119 -171.6(7) no
C15 Ta1 C118 C117 -112.1(5) no
C15 Ta1 C118 C119 142.7(7) no
C19 Ta1 C118 C117 120.8(6) no
C19 Ta1 C118 C119 15.6(11) no
C110 Ta1 C118 C117 135.8(5) no
C110 Ta1 C118 C119 30.5(8) no
C111 Ta1 C118 C117 115.7(5) no
C111 Ta1 C118 C119 10.4(8) no
C112 Ta1 C118 C117 82.0(5) no
C112 Ta1 C118 C119 -23.3(8) no
C113 Ta1 C118 C117 55.0(6) no
C113 Ta1 C118 C119 -50.3(8) no
C114 Ta1 C118 C117 54.0(7) no
C114 Ta1 C118 C119 -51.3(9) no
C117 Ta1 C118 C119 -105.3(9) no
Ta1 C11 C12 C13 62.7(5) no
C15 C11 C12 Ta1 -64.7(5) no
C15 C11 C12 C13 -2.0(8) no
Ta1 C11 C15 C14 -64.9(5) no
Ta1 C11 C15 C16 95.0(6) no
C12 C11 C15 Ta1 68.1(5) no
C12 C11 C15 C14 3.2(8) no
C12 C11 C15 C16 163.1(6) no
Ta1 C12 C13 C14 59.9(5) no
C11 C12 C13 Ta1 -60.1(5) no
C11 C12 C13 C14 -0.2(9) no
Ta1 C13 C14 C15 64.8(5) no
C12 C13 C14 Ta1 -62.6(6) no
C12 C13 C14 C15 2.2(9) no
Ta1 C14 C15 C11 65.2(5) no
Ta1 C14 C15 C16 -94.1(7) no
C13 C14 C15 Ta1 -68.5(5) no
C13 C14 C15 C11 -3.4(8) no
C13 C14 C15 C16 -162.6(7) no
Ta1 C15 C16 C17 114.4(5) no
Ta1 C15 C16 C18 -121.0(5) no
Ta1 C15 C16 C19 -3.2(5) no
C11 C15 C16 C17 36.3(9) no
C11 C15 C16 C18 160.9(6) no
C11 C15 C16 C19 -81.2(7) no
C14 C15 C16 C17 -167.9(7) no
C14 C15 C16 C18 -43.3(9) no
C14 C15 C16 C19 74.6(8) no
C15 C16 C19 Ta1 3.1(5) no
C15 C16 C19 C110 82.0(6) no
C15 C16 C19 C114 -77.3(6) no
C17 C16 C19 Ta1 -112.6(5) no
C17 C16 C19 C110 -33.7(8) no
C17 C16 C19 C114 167.0(5) no
C18 C16 C19 Ta1 121.7(5) no
C18 C16 C19 C110 -159.4(5) no
C18 C16 C19 C114 41.3(8) no
C16 C19 C110 Ta1 -95.5(5) no
C114 C19 C110 Ta1 64.0(4) no
Ta1 C19 C110 C111 -60.6(5) no
C16 C19 C110 C111 -156.0(6) no
C114 C19 C110 C111 3.4(8) no
Ta1 C19 C114 C113 54.6(6) no
C16 C19 C114 C113 151.2(6) no
C110 C19 C114 C113 -8.6(8) no
C110 C19 C114 Ta1 -63.2(4) no
C16 C19 C114 Ta1 96.6(5) no
C26 C21 C22 F22 -177.2(4) no
C26 C21 C22 C23 0.5(7) no
B2 C21 C22 F22 -4.3(8) no
B2 C21 C22 C23 173.3(5) no
C22 C21 C26 F26 178.8(4) no
C22 C21 C26 C25 -1.7(8) no
B2 C21 C26 F26 5.4(7) no
B2 C21 C26 C25 -175.1(5) no
C22 C21 B2 C27 -105.3(6) no
C22 C21 B2 C213 131.9(6) no
C22 C21 B2 C219 17.0(7) no
C26 C21 B2 C27 67.1(6) no
C26 C21 B2 C213 -55.6(7) no
C26 C21 B2 C219 -170.6(4) no
F22 C22 C23 F23 -1.7(7) no
F22 C22 C23 C24 178.5(5) no
C21 C22 C23 F23 -179.5(4) no
C21 C22 C23 C24 0.7(8) no
F23 C23 C24 F24 1.2(8) no
F23 C23 C24 C25 179.4(5) no
C22 C23 C24 F24 -179.1(5) no
C22 C23 C24 C25 -0.8(8) no
F24 C24 C25 F25 -0.9(9) no
F24 C24 C25 C26 178.0(5) no
C23 C24 C25 F25 -179.1(5) no
C23 C24 C25 C26 -0.3(9) no
F25 C25 C26 F26 0.0(8) no
F25 C25 C26 C21 -179.5(5) no
C24 C25 C26 F26 -178.8(5) no
C24 C25 C26 C21 1.7(9) no
C212 C27 C28 F28 178.8(6) no
C212 C27 C28 C29 -1.1(10) no
B2 C27 C28 F28 3.7(9) no
B2 C27 C28 C29 -176.2(6) no
C28 C27 B2 C21 66.2(7) no
C28 C27 B2 C213 -169.9(6) no
C28 C27 B2 C219 -56.4(7) no
C212 C27 B2 C21 -108.0(7) no
C212 C27 B2 C213 15.8(9) no
C212 C27 B2 C219 129.3(7) no
C28 C27 C212 C211 1.1(10) no
C28 C27 C212 F212 -177.8(6) no
B2 C27 C212 F212 -3.3(10) no
B2 C27 C212 C211 175.6(6) no
F28 C28 C29 F29 -0.5(10) no
C27 C28 C29 C210 0.4(11) no
F28 C28 C29 C210 -179.6(6) no
C27 C28 C29 F29 179.4(6) no
C28 C29 C210 F210 178.9(6) no
F29 C29 C210 C211 -178.4(6) no
C28 C29 C210 C211 0.6(10) no
F29 C29 C210 F210 -0.2(10) no
F210 C210 C211 F211 -0.4(10) no
F210 C210 C211 C212 -178.9(6) no
C29 C210 C211 F211 177.9(6) no
C29 C210 C211 C212 -0.7(10) no
F211 C211 C212 C27 -178.8(6) no
C210 C211 C212 F212 178.8(6) no
C210 C211 C212 C27 -0.2(10) no
F211 C211 C212 F212 0.2(9) no
C218 C213 C214 F214 179.2(6) no
C218 C213 C214 C215 -0.9(10) no
B2 C213 C214 F214 5.1(10) no
B2 C213 C214 C215 -175.0(6) no
C214 C213 C218 F218 -177.0(6) no
C214 C213 C218 C217 0.7(10) no
B2 C213 C218 F218 -2.6(9) no
B2 C213 C218 C217 175.1(6) no
C214 C213 B2 C21 -14.5(9) no
C214 C213 B2 C27 -130.9(7) no
C214 C213 B2 C219 108.0(7) no
C218 C213 B2 C21 171.9(6) no
C218 C213 B2 C27 55.5(8) no
C218 C213 B2 C219 -65.6(7) no
F214 C214 C215 F215 0.6(9) no
F214 C214 C215 C216 179.9(6) no
C213 C214 C215 F215 -179.3(6) no
C213 C214 C215 C216 0.0(11) no
F215 C215 C216 F216 0.1(10) no
F215 C215 C216 C217 -179.5(6) no
C214 C215 C216 F216 -179.2(6) no
C214 C215 C216 C217 1.2(11) no
F216 C216 C217 F217 -1.4(10) no
F216 C216 C217 C218 179.0(6) no
C215 C216 C217 F217 178.2(6) no
C215 C216 C217 C218 -1.4(10) no
F217 C217 C218 F218 -1.4(9) no
F217 C217 C218 C213 -179.1(6) no
C216 C217 C218 F218 178.2(6) no
C216 C217 C218 C213 0.5(11) no
C224 C219 C220 F220 -178.6(4) no
C224 C219 C220 C221 1.4(8) no
B2 C219 C220 F220 -6.4(7) no
B2 C219 C220 C221 173.7(5) no
C220 C219 C224 F224 178.9(5) no
C220 C219 C224 C223 -1.3(8) no
B2 C219 C224 F224 7.3(9) no
B2 C219 C224 C223 -172.9(6) no
C220 C219 B2 C21 55.8(6) no
C220 C219 B2 C27 171.5(5) no
C220 C219 B2 C213 -67.5(6) no
C224 C219 B2 C21 -133.1(6) no
C224 C219 B2 C27 -17.4(8) no
C224 C219 B2 C213 103.6(6) no
F220 C220 C221 F221 0.5(7) no
F220 C220 C221 C222 179.4(5) no
C219 C220 C221 F221 -179.5(5) no
C219 C220 C221 C222 -0.6(8) no
F221 C221 C222 F222 -1.0(8) no
F221 C221 C222 C223 178.5(5) no
C220 C221 C222 F222 -179.9(5) no
C220 C221 C222 C223 -0.4(9) no
F222 C222 C223 F223 -0.2(9) no
F222 C222 C223 C224 179.9(6) no
C221 C222 C223 F223 -179.7(5) no
C221 C222 C223 C224 0.4(9) no
F223 C223 C224 F224 0.4(8) no
F223 C223 C224 C219 -179.4(5) no
C222 C223 C224 F224 -179.7(5) no
C222 C223 C224 C219 0.5(10) no
Br3 C31 C32 C33 -178.2(7) no
C36 C31 C32 C33 1.4(13) no
Br3 C31 C36 C35 179.1(6) no
C32 C31 C36 C35 -0.5(12) no
C31 C32 C33 C34 -0.9(14) no
C32 C33 C34 C35 -0.5(14) no
C33 C34 C35 C36 1.4(14) no
C34 C35 C36 C31 -0.9(13) no
